data_4002305
loop_
_publ_author_name
'Alvarez-Vega, M.'
'Amador, U.'
'Rodriguez-Carvajal, J.'
'Reyes-Cardenas, J.G.'
'Fuentes, A.F.'

_publ_section_title
;
 Synthesis and characterization of new double tungstates Li2 M(II) (W O4)2
 (M = Co, Ni and Cu)
;
_journal_name_full 'Chemistry of Materials (1,1989-)'
_journal_page_first 3871
_journal_page_last 3875
_journal_volume 13
_journal_year 2001
_chemical_formula_sum 'Cu Li2 O8 W2'
_chemical_name_systematic 'Li2 Cu (W O4)2'
_space_group_IT_number 2
_symmetry_space_group_name_Hall '-P 1'
_symmetry_space_group_name_H-M 'P -1'
_cell_angle_alpha 70.72
_cell_angle_beta 85.99
_cell_angle_gamma 66.04
_cell_formula_units_Z 1
_cell_length_a 4.9669
_cell_length_b 5.4969
_cell_length_c 5.8883
_cell_volume 138.289
_citation_journal_id_ASTM CMATEX
_cod_data_source_file Alvarez-Vega_CMATEX_2001_952.cif
_cod_data_source_block Cu1Li2O8W2
_cod_original_cell_volume 138.2888
_cod_original_formula_sum 'Cu1 Li2 O8 W2'
_cod_database_code 4002305

loop_
_symmetry_equiv_pos_as_xyz
x,y,z
-x,-y,-z

loop_
_atom_site_label
_atom_site_type_symbol
_atom_site_fract_x
_atom_site_fract_y
_atom_site_fract_z
_atom_site_occupancy
_atom_site_U_iso_or_equiv
O4 O-2 0.2779 0.2686 0.089 1 0.0
W1 W+6 0.2732 0.9619 0.3385 1 0.0
Cu1 Cu+2 0.5 0.5 0 1 0.0
O1 O-2 0.8479 0.2218 0.3494 1 0.0
Li1 Li+1 -0.057 0.573 0.236 1 0.0
O2 O-2 0.2377 0.7505 0.181 1 0.0
O3 O-2 0.664 0.7878 0.4381 1 0.0
